data_4337758
loop_
_publ_author_name
'Bryan, Aimee M.'
'Long, Gary J.'
'Grandjean, Fernande'
'Power, Philip P.'

_publ_section_title
;
 Synthesis, Structural, Spectroscopic, and Magnetic Characterization of
 Two-Coordinate Cobalt(II) Aryloxides with Bent or Linear Coordination.
;
_journal_issue 5
_journal_name_full 'Inorganic chemistry'
_journal_page_first 2692
_journal_page_last 2698
_journal_paper_doi 10.1021/ic403098p
_journal_volume 53
_journal_year 2014
_chemical_formula_moiety 'C48 H50 Co0.95 O2'
_chemical_formula_sum 'C48 H50 Co0.95 O2'
_chemical_formula_weight 714.85
_chemical_name_systematic
;
 ?
;
_space_group_crystal_system triclinic
_space_group_IT_number 2
_space_group_name_Hall '-P 1'
_space_group_name_H-M_alt 'P -1'
_symmetry_space_group_name_Hall '-P 1'
_symmetry_space_group_name_H-M 'P -1'
_atom_sites_solution_hydrogens geom
_audit_creation_method SHELXL-2013
_cell_angle_alpha 99.748(2)
_cell_angle_beta 95.692(2)
_cell_angle_gamma 105.565(2)
_cell_formula_units_Z 2
_cell_length_a 9.1355(14)
_cell_length_b 11.5699(17)
_cell_length_c 19.045(3)
_cell_measurement_reflns_used 3981
_cell_measurement_temperature 90(2)
_cell_measurement_theta_max 27.00
_cell_measurement_theta_min 2.73
_cell_volume 1888.9(5)
_computing_cell_refinement 'SAINT V7.68A (Bruker, 2013)'
_computing_data_collection 'Apex2 (Bruker, 2013)'
_computing_data_reduction 'SAINT V7.68A (Bruker, 2013)'
_computing_molecular_graphics 'OLEX2 (Dolomanov, 2013)'
_computing_publication_material 'SHELXTL-2013 (Sheldrick, 2013)'
_computing_structure_refinement 'SHELXL-2013 (Sheldrick, 2013)'
_computing_structure_solution 'SHELXTL-2013 (Sheldrick, 2013)'
_diffrn_ambient_temperature 90(2)
_diffrn_detector_area_resol_mean 8.3
_diffrn_measured_fraction_theta_full 0.993
_diffrn_measured_fraction_theta_max 0.904
_diffrn_measurement_device_type 'SMART Apex'
_diffrn_measurement_method \w
_diffrn_radiation_type MoK\a
_diffrn_radiation_wavelength 0.71073
_diffrn_reflns_av_R_equivalents 0.0585
_diffrn_reflns_av_unetI/netI 0.1042
_diffrn_reflns_Laue_measured_fraction_full 0.993
_diffrn_reflns_Laue_measured_fraction_max 0.904
_diffrn_reflns_limit_h_max 12
_diffrn_reflns_limit_h_min -12
_diffrn_reflns_limit_k_max 15
_diffrn_reflns_limit_k_min -15
_diffrn_reflns_limit_l_max 25
_diffrn_reflns_limit_l_min -24
_diffrn_reflns_number 21223
_diffrn_reflns_point_group_measured_fraction_full 0.993
_diffrn_reflns_point_group_measured_fraction_max 0.904
_diffrn_reflns_theta_full 25.242
_diffrn_reflns_theta_max 28.921
_diffrn_reflns_theta_min 2.734
_diffrn_source 'fine-focused sealed tube'
_exptl_absorpt_coefficient_mu 0.472
_exptl_absorpt_correction_T_max 0.7458
_exptl_absorpt_correction_T_min 0.6179
_exptl_absorpt_correction_type multi-scan
_exptl_absorpt_process_details 'SADABS (Sheldrick,2008)'
_exptl_crystal_colour red
_exptl_crystal_density_diffrn 1.257
_exptl_crystal_description block
_exptl_crystal_F_000 759
_exptl_crystal_size_max 0.720
_exptl_crystal_size_mid 0.308
_exptl_crystal_size_min 0.184
_refine_diff_density_max 0.559
_refine_diff_density_min -0.417
_refine_diff_density_rms 0.065
_refine_ls_extinction_method none
_refine_ls_goodness_of_fit_ref 0.918
_refine_ls_hydrogen_treatment constr
_refine_ls_matrix_type full
_refine_ls_number_parameters 473
_refine_ls_number_reflns 9020
_refine_ls_number_restraints 0
_refine_ls_restrained_S_all 0.918
_refine_ls_R_factor_all 0.1148
_refine_ls_R_factor_gt 0.0551
_refine_ls_shift/su_max 0.000
_refine_ls_shift/su_mean 0.000
_refine_ls_structure_factor_coef Fsqd
_refine_ls_weighting_details 'w=1/[\s^2^(Fo^2^)+(0.0519P)^2^] where P=(Fo^2^+2Fc^2^)/3'
_refine_ls_weighting_scheme calc
_refine_ls_wR_factor_gt 0.1017
_refine_ls_wR_factor_ref 0.1166
_reflns_Friedel_coverage 0.000
_reflns_number_gt 5333
_reflns_number_total 9020
_reflns_threshold_expression 'I > 2\s(I)'
_cod_data_source_file ic403098p_si_002.cif
_cod_data_source_block amb50a
_cod_database_code 4337758
_shelx_space_group_comment
;
The symmetry employed for this shelxl refinement is uniquely defined
by the following loop, which should always be used as a source of
symmetry information in preference to the above space-group names.
They are only intended as comments.
;
_shelx_estimated_absorpt_t_min 0.727
_shelx_estimated_absorpt_t_max 0.918
_shelxl_version_number 2013-3

loop_
_space_group_symop_operation_xyz
'x, y, z'
'-x, -y, -z'

loop_
_atom_site_label
_atom_site_type_symbol
_atom_site_fract_x
_atom_site_fract_y
_atom_site_fract_z
_atom_site_U_iso_or_equiv
_atom_site_adp_type
_atom_site_occupancy
_atom_site_site_symmetry_order
_atom_site_calc_flag
_atom_site_refinement_flags_posn
_atom_site_refinement_flags_adp
Co1 Co 0.75066(4) 0.77306(3) 0.72852(2) 0.02228(13) Uani 0.9498(17) 1 d . .
O1 O 0.86823(19) 0.91976(16) 0.71009(9) 0.0290(4) Uani 1 1 d . .
O2 O 0.6931(2) 0.73403(16) 0.81445(10) 0.0296(4) Uani 1 1 d . .
C1 C 0.8110(3) 0.9875(2) 0.67123(13) 0.0230(6) Uani 1 1 d . .
C2 C 0.9064(3) 1.1005(2) 0.66288(13) 0.0229(5) Uani 1 1 d . .
C3 C 0.8459(3) 1.1683(2) 0.62065(14) 0.0272(6) Uani 1 1 d . .
H3 H 0.9095 1.2446 0.6146 0.033 Uiso 1 1 calc R U
C4 C 0.6933(3) 1.1266(2) 0.58690(14) 0.0305(6) Uani 1 1 d . .
H4 H 0.6538 1.1741 0.5581 0.037 Uiso 1 1 calc R U
C5 C 0.5998(3) 1.0157(2) 0.59544(14) 0.0277(6) Uani 1 1 d . .
H5 H 0.4959 0.9873 0.5723 0.033 Uiso 1 1 calc R U
C6 C 0.6560(3) 0.9455(2) 0.63740(13) 0.0242(6) Uani 1 1 d . .
C7 C 0.5591(3) 0.8238(2) 0.64659(14) 0.0249(6) Uani 1 1 d . .
C8 C 0.4910(3) 0.8112(2) 0.70976(15) 0.0274(6) Uani 1 1 d . .
C9 C 0.3947(3) 0.6975(2) 0.71438(16) 0.0314(6) Uani 1 1 d . .
H9 H 0.3512 0.6894 0.7572 0.038 Uiso 1 1 calc R U
C10 C 0.3599(3) 0.5952(2) 0.65821(17) 0.0366(7) Uani 1 1 d . .
C11 C 0.4306(3) 0.6093(3) 0.59747(17) 0.0393(7) Uani 1 1 d . .
H11 H 0.4094 0.5405 0.5589 0.047 Uiso 1 1 calc R U
C12 C 0.5303(3) 0.7187(2) 0.59077(15) 0.0331(7) Uani 1 1 d . .
C13 C 0.6069(4) 0.7290(3) 0.52411(16) 0.0438(8) Uani 1 1 d . .
H13A H 0.5734 0.7873 0.4994 0.066 Uiso 1 1 calc R U
H13B H 0.5780 0.6485 0.4916 0.066 Uiso 1 1 calc R U
H13C H 0.7188 0.7578 0.5382 0.066 Uiso 1 1 calc R U
C14 C 0.2496(4) 0.4749(3) 0.66396(19) 0.0495(9) Uani 1 1 d . .
H14A H 0.2908 0.4452 0.7046 0.074 Uiso 1 1 calc R U
H14B H 0.2367 0.4146 0.6193 0.074 Uiso 1 1 calc R U
H14C H 0.1499 0.4871 0.6717 0.074 Uiso 1 1 calc R U
C15 C 0.5153(3) 0.9204(2) 0.77056(15) 0.0311(6) Uani 1 1 d . .
H15A H 0.6206 0.9740 0.7758 0.047 Uiso 1 1 calc R U
H15B H 0.4985 0.8919 0.8156 0.047 Uiso 1 1 calc R U
H15C H 0.4424 0.9659 0.7597 0.047 Uiso 1 1 calc R U
C16 C 1.0702(3) 1.1409(2) 0.69829(13) 0.0231(5) Uani 1 1 d . .
C17 C 1.1870(3) 1.1294(2) 0.65728(14) 0.0261(6) Uani 1 1 d . .
C18 C 1.3389(3) 1.1650(2) 0.69114(14) 0.0282(6) Uani 1 1 d . .
H18 H 1.4178 1.1591 0.6630 0.034 Uiso 1 1 calc R U
C19 C 1.3781(3) 1.2090(2) 0.76532(14) 0.0262(6) Uani 1 1 d . .
C20 C 1.2604(3) 1.2166(2) 0.80539(14) 0.0258(6) Uani 1 1 d . .
H20 H 1.2849 1.2441 0.8562 0.031 Uiso 1 1 calc R U
C21 C 1.1070(3) 1.1849(2) 0.77295(14) 0.0252(6) Uani 1 1 d . .
C22 C 0.9837(3) 1.1955(3) 0.81842(15) 0.0346(7) Uani 1 1 d . .
H22A H 0.9117 1.2309 0.7942 0.052 Uiso 1 1 calc R U
H22B H 1.0308 1.2485 0.8655 0.052 Uiso 1 1 calc R U
H22C H 0.9282 1.1140 0.8252 0.052 Uiso 1 1 calc R U
C23 C 1.5430(3) 1.2472(3) 0.80173(16) 0.0346(7) Uani 1 1 d . .
H23A H 1.6057 1.2152 0.7690 0.052 Uiso 1 1 calc R U
H23B H 1.5487 1.2143 0.8458 0.052 Uiso 1 1 calc R U
H23C H 1.5816 1.3368 0.8141 0.052 Uiso 1 1 calc R U
C24 C 1.1477(3) 1.0742(3) 0.57760(15) 0.0399(7) Uani 1 1 d . .
H24A H 1.0641 0.9976 0.5695 0.060 Uiso 1 1 calc R U
H24B H 1.2384 1.0574 0.5597 0.060 Uiso 1 1 calc R U
H24C H 1.1152 1.1319 0.5519 0.060 Uiso 1 1 calc R U
C25 C 0.7557(3) 0.6618(2) 0.84761(14) 0.0244(6) Uani 1 1 d . .
C26 C 0.8584(3) 0.6064(2) 0.81431(13) 0.0231(6) Uani 1 1 d . .
C27 C 0.9199(3) 0.5282(2) 0.84807(14) 0.0268(6) Uani 1 1 d . .
H27 H 0.9896 0.4914 0.8259 0.032 Uiso 1 1 calc R U
C28 C 0.8806(3) 0.5038(2) 0.91314(14) 0.0301(6) Uani 1 1 d . .
H28 H 0.9216 0.4493 0.9354 0.036 Uiso 1 1 calc R U
C29 C 0.7799(3) 0.5598(2) 0.94624(14) 0.0277(6) Uani 1 1 d . .
H29 H 0.7546 0.5441 0.9916 0.033 Uiso 1 1 calc R U
C30 C 0.7167(3) 0.6377(2) 0.91418(14) 0.0245(6) Uani 1 1 d . .
C31 C 0.6048(3) 0.6963(2) 0.94742(13) 0.0246(6) Uani 1 1 d . .
C32 C 0.6579(3) 0.8104(2) 0.99523(14) 0.0256(6) Uani 1 1 d . .
C33 C 0.5500(3) 0.8626(2) 1.02438(14) 0.0294(6) Uani 1 1 d . .
H33 H 0.5854 0.9394 1.0573 0.035 Uiso 1 1 calc R U
C34 C 0.3929(3) 0.8059(2) 1.00674(14) 0.0275(6) Uani 1 1 d . .
C35 C 0.3439(3) 0.6941(2) 0.95838(14) 0.0296(6) Uani 1 1 d . .
H35 H 0.2368 0.6544 0.9451 0.035 Uiso 1 1 calc R U
C36 C 0.4476(3) 0.6387(2) 0.92877(14) 0.0286(6) Uani 1 1 d . .
C37 C 0.3901(3) 0.5153(3) 0.87758(17) 0.0435(8) Uani 1 1 d . .
H37A H 0.4302 0.5214 0.8321 0.065 Uiso 1 1 calc R U
H37B H 0.2775 0.4900 0.8684 0.065 Uiso 1 1 calc R U
H37C H 0.4255 0.4545 0.8991 0.065 Uiso 1 1 calc R U
C38 C 0.2765(3) 0.8607(3) 1.03982(16) 0.0379(7) Uani 1 1 d . .
H38A H 0.1886 0.8497 1.0028 0.057 Uiso 1 1 calc R U
H38B H 0.3242 0.9483 1.0595 0.057 Uiso 1 1 calc R U
H38C H 0.2412 0.8195 1.0786 0.057 Uiso 1 1 calc R U
C39 C 0.8270(3) 0.8779(3) 1.01240(16) 0.0365(7) Uani 1 1 d . .
H39A H 0.8845 0.8217 1.0242 0.055 Uiso 1 1 calc R U
H39B H 0.8450 0.9461 1.0536 0.055 Uiso 1 1 calc R U
H39C H 0.8614 0.9099 0.9705 0.055 Uiso 1 1 calc R U
C40 C 0.9000(3) 0.6361(2) 0.74413(13) 0.0242(6) Uani 1 1 d . .
C41 C 1.0262(3) 0.7377(2) 0.74294(14) 0.0277(6) Uani 1 1 d . .
C42 C 1.0717(3) 0.7570(3) 0.67715(15) 0.0333(7) Uani 1 1 d . .
H42 H 1.1568 0.8253 0.6767 0.040 Uiso 1 1 calc R U
C43 C 0.9965(3) 0.6794(3) 0.61212(15) 0.0355(7) Uani 1 1 d . .
C44 C 0.8681(3) 0.5836(3) 0.61378(15) 0.0360(7) Uani 1 1 d . .
H44 H 0.8130 0.5323 0.5695 0.043 Uiso 1 1 calc R U
C45 C 0.8168(3) 0.5598(2) 0.67777(14) 0.0301(6) Uani 1 1 d . .
C46 C 0.6820(3) 0.4510(3) 0.67808(16) 0.0408(7) Uani 1 1 d . .
H46A H 0.7194 0.3859 0.6932 0.061 Uiso 1 1 calc R U
H46B H 0.6228 0.4208 0.6295 0.061 Uiso 1 1 calc R U
H46C H 0.6161 0.4756 0.7117 0.061 Uiso 1 1 calc R U
C47 C 1.0532(4) 0.7003(3) 0.54204(17) 0.0514(9) Uani 1 1 d . .
H47A H 1.0479 0.7806 0.5340 0.077 Uiso 1 1 calc R U
H47B H 0.9886 0.6361 0.5022 0.077 Uiso 1 1 calc R U
H47C H 1.1599 0.6975 0.5445 0.077 Uiso 1 1 calc R U
C48 C 1.1107(3) 0.8259(3) 0.81216(15) 0.0346(7) Uani 1 1 d . .
H48A H 1.0374 0.8356 0.8453 0.052 Uiso 1 1 calc R U
H48B H 1.1612 0.9056 0.8014 0.052 Uiso 1 1 calc R U
H48C H 1.1883 0.7935 0.8345 0.052 Uiso 1 1 calc R U

loop_
_atom_site_aniso_label
_atom_site_aniso_U_11
_atom_site_aniso_U_22
_atom_site_aniso_U_33
_atom_site_aniso_U_23
_atom_site_aniso_U_13
_atom_site_aniso_U_12
Co1 0.0251(2) 0.0206(2) 0.0226(2) 0.00567(15) 0.00451(15) 0.00786(15)
O1 0.0272(10) 0.0303(10) 0.0315(11) 0.0120(8) 0.0005(8) 0.0098(8)
O2 0.0327(10) 0.0308(10) 0.0323(11) 0.0113(9) 0.0110(8) 0.0157(9)
C1 0.0243(13) 0.0266(14) 0.0201(13) 0.0047(11) 0.0034(10) 0.0110(11)
C2 0.0266(14) 0.0241(13) 0.0192(13) 0.0038(11) 0.0054(10) 0.0090(11)
C3 0.0303(15) 0.0258(14) 0.0277(15) 0.0086(12) 0.0073(12) 0.0091(12)
C4 0.0367(16) 0.0334(15) 0.0278(15) 0.0119(12) 0.0041(12) 0.0176(13)
C5 0.0253(14) 0.0331(15) 0.0267(15) 0.0037(12) -0.0005(11) 0.0147(12)
C6 0.0258(14) 0.0255(14) 0.0223(14) 0.0011(11) 0.0049(11) 0.0110(11)
C7 0.0205(13) 0.0246(14) 0.0287(15) 0.0015(11) -0.0007(11) 0.0093(11)
C8 0.0234(14) 0.0241(14) 0.0343(16) 0.0035(12) 0.0018(12) 0.0087(11)
C9 0.0282(15) 0.0262(15) 0.0427(18) 0.0086(13) 0.0065(13) 0.0117(12)
C10 0.0275(15) 0.0217(14) 0.057(2) 0.0045(14) -0.0016(14) 0.0063(12)
C11 0.0437(18) 0.0233(15) 0.046(2) -0.0025(14) -0.0009(15) 0.0109(13)
C12 0.0339(16) 0.0287(15) 0.0363(17) -0.0002(13) 0.0020(13) 0.0138(13)
C13 0.059(2) 0.0339(17) 0.0373(18) -0.0028(14) 0.0059(15) 0.0179(15)
C14 0.0440(19) 0.0263(17) 0.071(2) 0.0061(16) 0.0003(17) 0.0038(14)
C15 0.0353(16) 0.0258(14) 0.0323(16) 0.0023(12) 0.0104(12) 0.0096(12)
C16 0.0261(14) 0.0220(13) 0.0215(13) 0.0055(11) 0.0036(11) 0.0071(11)
C17 0.0278(14) 0.0278(14) 0.0236(14) 0.0060(11) 0.0060(11) 0.0083(11)
C18 0.0258(14) 0.0319(15) 0.0303(15) 0.0097(12) 0.0116(12) 0.0097(12)
C19 0.0245(14) 0.0205(13) 0.0326(15) 0.0086(11) 0.0024(11) 0.0037(11)
C20 0.0286(14) 0.0224(13) 0.0228(14) 0.0001(11) 0.0025(11) 0.0047(11)
C21 0.0258(14) 0.0217(13) 0.0274(15) 0.0044(11) 0.0071(11) 0.0053(11)
C22 0.0331(16) 0.0385(17) 0.0290(16) -0.0032(13) 0.0073(12) 0.0102(13)
C23 0.0271(15) 0.0371(16) 0.0388(17) 0.0111(14) 0.0041(13) 0.0065(13)
C24 0.0361(17) 0.060(2) 0.0258(16) 0.0056(14) 0.0065(13) 0.0193(15)
C25 0.0253(14) 0.0220(13) 0.0252(14) 0.0033(11) 0.0034(11) 0.0066(11)
C26 0.0234(14) 0.0229(13) 0.0221(14) 0.0028(11) 0.0052(11) 0.0059(11)
C27 0.0260(14) 0.0261(14) 0.0300(15) 0.0041(12) 0.0041(11) 0.0114(11)
C28 0.0343(16) 0.0297(15) 0.0288(15) 0.0086(12) 0.0027(12) 0.0126(12)
C29 0.0315(15) 0.0284(14) 0.0228(14) 0.0056(12) 0.0048(11) 0.0076(12)
C30 0.0236(13) 0.0233(13) 0.0273(14) 0.0042(11) 0.0072(11) 0.0075(11)
C31 0.0278(14) 0.0265(14) 0.0224(14) 0.0086(11) 0.0074(11) 0.0091(11)
C32 0.0268(14) 0.0261(14) 0.0233(14) 0.0045(11) 0.0020(11) 0.0077(11)
C33 0.0327(16) 0.0291(15) 0.0266(15) 0.0015(12) 0.0074(12) 0.0111(12)
C34 0.0318(15) 0.0291(15) 0.0268(15) 0.0103(12) 0.0106(12) 0.0123(12)
C35 0.0249(14) 0.0307(15) 0.0340(16) 0.0095(13) 0.0078(12) 0.0068(12)
C36 0.0284(15) 0.0273(14) 0.0286(15) 0.0040(12) 0.0066(12) 0.0058(12)
C37 0.0339(17) 0.0351(17) 0.052(2) -0.0083(15) 0.0065(15) 0.0052(14)
C38 0.0378(17) 0.0435(18) 0.0369(17) 0.0076(14) 0.0120(13) 0.0178(14)
C39 0.0293(16) 0.0320(16) 0.0422(18) -0.0026(13) 0.0032(13) 0.0061(13)
C40 0.0255(14) 0.0275(14) 0.0236(14) 0.0047(11) 0.0067(11) 0.0137(11)
C41 0.0264(14) 0.0317(15) 0.0300(15) 0.0090(12) 0.0050(11) 0.0147(12)
C42 0.0298(15) 0.0387(16) 0.0392(18) 0.0147(14) 0.0115(13) 0.0165(13)
C43 0.0418(17) 0.0481(18) 0.0301(16) 0.0135(14) 0.0137(13) 0.0296(15)
C44 0.0455(18) 0.0409(18) 0.0256(16) 0.0057(13) 0.0054(13) 0.0201(15)
C45 0.0388(16) 0.0296(15) 0.0240(15) 0.0033(12) 0.0020(12) 0.0157(13)
C46 0.0503(19) 0.0345(17) 0.0311(17) 0.0011(13) -0.0039(14) 0.0085(15)
C47 0.066(2) 0.071(2) 0.0365(19) 0.0256(17) 0.0238(17) 0.037(2)
C48 0.0288(15) 0.0386(17) 0.0343(17) 0.0041(13) 0.0056(12) 0.0081(13)

loop_
_atom_type_symbol
_atom_type_description
_atom_type_scat_dispersion_real
_atom_type_scat_dispersion_imag
_atom_type_scat_source
C C 0.0033 0.0016 'International Tables Vol C Tables 4.2.6.8 and 6.1.1.4'
H H 0.0000 0.0000 'International Tables Vol C Tables 4.2.6.8 and 6.1.1.4'
O O 0.0106 0.0060 'International Tables Vol C Tables 4.2.6.8 and 6.1.1.4'
Co Co 0.3494 0.9721 'International Tables Vol C Tables 4.2.6.8 and 6.1.1.4'

loop_
_geom_angle_atom_site_label_1
_geom_angle_atom_site_label_2
_geom_angle_atom_site_label_3
_geom_angle
O2 Co1 O1 130.12(8)
O2 Co1 C40 81.15(8)
O1 Co1 C40 111.91(8)
O2 Co1 C7 117.19(8)
O1 Co1 C7 79.01(8)
C40 Co1 C7 146.23(9)
C1 O1 Co1 123.32(16)
C25 O2 Co1 121.07(16)
O1 C1 C2 119.6(2)
O1 C1 C6 120.4(2)
C2 C1 C6 119.9(2)
C3 C2 C1 118.8(2)
C3 C2 C16 122.6(2)
C1 C2 C16 118.5(2)
C2 C3 C4 121.2(2)
C2 C3 H3 119.4
C4 C3 H3 119.4
C5 C4 C3 119.8(2)
C5 C4 H4 120.1
C3 C4 H4 120.1
C4 C5 C6 120.7(2)
C4 C5 H5 119.7
C6 C5 H5 119.7
C5 C6 C1 119.6(2)
C5 C6 C7 122.2(2)
C1 C6 C7 118.3(2)
C12 C7 C8 118.6(2)
C12 C7 C6 120.1(2)
C8 C7 C6 121.3(2)
C12 C7 Co1 97.10(16)
C8 C7 Co1 75.38(14)
C6 C7 Co1 98.78(15)
C9 C8 C7 119.4(2)
C9 C8 C15 119.5(2)
C7 C8 C15 121.0(2)
C8 C9 C10 122.3(3)
C8 C9 H9 118.9
C10 C9 H9 118.9
C11 C10 C9 117.2(3)
C11 C10 C14 122.1(3)
C9 C10 C14 120.7(3)
C12 C11 C10 123.0(3)
C12 C11 H11 118.5
C10 C11 H11 118.5
C11 C12 C7 119.4(3)
C11 C12 C13 121.1(3)
C7 C12 C13 119.5(3)
C12 C13 H13A 109.5
C12 C13 H13B 109.5
H13A C13 H13B 109.5
C12 C13 H13C 109.5
H13A C13 H13C 109.5
H13B C13 H13C 109.5
C10 C14 H14A 109.5
C10 C14 H14B 109.5
H14A C14 H14B 109.5
C10 C14 H14C 109.5
H14A C14 H14C 109.5
H14B C14 H14C 109.5
C8 C15 H15A 109.5
C8 C15 H15B 109.5
H15A C15 H15B 109.5
C8 C15 H15C 109.5
H15A C15 H15C 109.5
H15B C15 H15C 109.5
C21 C16 C17 119.8(2)
C21 C16 C2 120.1(2)
C17 C16 C2 120.0(2)
C18 C17 C16 119.5(2)
C18 C17 C24 120.1(2)
C16 C17 C24 120.4(2)
C17 C18 C19 121.6(2)
C17 C18 H18 119.2
C19 C18 H18 119.2
C20 C19 C18 118.1(2)
C20 C19 C23 120.5(2)
C18 C19 C23 121.4(2)
C19 C20 C21 121.9(2)
C19 C20 H20 119.1
C21 C20 H20 119.1
C20 C21 C16 119.1(2)
C20 C21 C22 120.0(2)
C16 C21 C22 120.9(2)
C21 C22 H22A 109.5
C21 C22 H22B 109.5
H22A C22 H22B 109.5
C21 C22 H22C 109.5
H22A C22 H22C 109.5
H22B C22 H22C 109.5
C19 C23 H23A 109.5
C19 C23 H23B 109.5
H23A C23 H23B 109.5
C19 C23 H23C 109.5
H23A C23 H23C 109.5
H23B C23 H23C 109.5
C17 C24 H24A 109.5
C17 C24 H24B 109.5
H24A C24 H24B 109.5
C17 C24 H24C 109.5
H24A C24 H24C 109.5
H24B C24 H24C 109.5
O2 C25 C30 120.5(2)
O2 C25 C26 119.7(2)
C30 C25 C26 119.8(2)
C27 C26 C25 119.5(2)
C27 C26 C40 122.1(2)
C25 C26 C40 118.3(2)
C28 C27 C26 120.7(2)
C28 C27 H27 119.7
C26 C27 H27 119.7
C27 C28 C29 119.6(2)
C27 C28 H28 120.2
C29 C28 H28 120.2
C30 C29 C28 121.3(2)
C30 C29 H29 119.4
C28 C29 H29 119.4
C29 C30 C25 119.2(2)
C29 C30 C31 122.4(2)
C25 C30 C31 118.4(2)
C36 C31 C32 119.9(2)
C36 C31 C30 119.7(2)
C32 C31 C30 120.4(2)
C33 C32 C31 118.6(2)
C33 C32 C39 120.6(2)
C31 C32 C39 120.7(2)
C34 C33 C32 122.1(2)
C34 C33 H33 118.9
C32 C33 H33 118.9
C35 C34 C33 117.9(2)
C35 C34 C38 120.0(2)
C33 C34 C38 122.1(2)
C34 C35 C36 121.7(2)
C34 C35 H35 119.2
C36 C35 H35 119.2
C35 C36 C31 119.7(2)
C35 C36 C37 120.2(2)
C31 C36 C37 120.0(2)
C36 C37 H37A 109.5
C36 C37 H37B 109.5
H37A C37 H37B 109.5
C36 C37 H37C 109.5
H37A C37 H37C 109.5
H37B C37 H37C 109.5
C34 C38 H38A 109.5
C34 C38 H38B 109.5
H38A C38 H38B 109.5
C34 C38 H38C 109.5
H38A C38 H38C 109.5
H38B C38 H38C 109.5
C32 C39 H39A 109.5
C32 C39 H39B 109.5
H39A C39 H39B 109.5
C32 C39 H39C 109.5
H39A C39 H39C 109.5
H39B C39 H39C 109.5
C41 C40 C45 119.2(2)
C41 C40 C26 120.4(2)
C45 C40 C26 120.4(2)
C41 C40 Co1 84.36(15)
C45 C40 Co1 88.06(15)
C26 C40 Co1 99.60(15)
C42 C41 C40 119.3(2)
C42 C41 C48 120.0(3)
C40 C41 C48 120.7(2)
C43 C42 C41 122.1(3)
C43 C42 H42 119.0
C41 C42 H42 119.0
C44 C43 C42 118.0(3)
C44 C43 C47 121.5(3)
C42 C43 C47 120.6(3)
C43 C44 C45 122.6(3)
C43 C44 H44 118.7
C45 C44 H44 118.7
C44 C45 C40 118.7(3)
C44 C45 C46 121.3(2)
C40 C45 C46 119.9(2)
C45 C46 H46A 109.5
C45 C46 H46B 109.5
H46A C46 H46B 109.5
C45 C46 H46C 109.5
H46A C46 H46C 109.5
H46B C46 H46C 109.5
C43 C47 H47A 109.5
C43 C47 H47B 109.5
H47A C47 H47B 109.5
C43 C47 H47C 109.5
H47A C47 H47C 109.5
H47B C47 H47C 109.5
C41 C48 H48A 109.5
C41 C48 H48B 109.5
H48A C48 H48B 109.5
C41 C48 H48C 109.5
H48A C48 H48C 109.5
H48B C48 H48C 109.5

loop_
_geom_bond_atom_site_label_1
_geom_bond_atom_site_label_2
_geom_bond_distance
Co1 O2 1.8579(18)
Co1 O1 1.8589(18)
Co1 C40 2.387(2)
Co1 C7 2.482(2)
O1 C1 1.332(3)
O2 C25 1.337(3)
C1 C2 1.408(3)
C1 C6 1.414(3)
C2 C3 1.388(3)
C2 C16 1.493(3)
C3 C4 1.394(4)
C3 H3 0.9500
C4 C5 1.383(4)
C4 H4 0.9500
C5 C6 1.387(3)
C5 H5 0.9500
C6 C7 1.498(3)
C7 C12 1.418(4)
C7 C8 1.419(4)
C8 C9 1.395(3)
C8 C15 1.513(4)
C9 C10 1.396(4)
C9 H9 0.9500
C10 C11 1.392(4)
C10 C14 1.511(4)
C11 C12 1.382(4)
C11 H11 0.9500
C12 C13 1.516(4)
C13 H13A 0.9800
C13 H13B 0.9800
C13 H13C 0.9800
C14 H14A 0.9800
C14 H14B 0.9800
C14 H14C 0.9800
C15 H15A 0.9800
C15 H15B 0.9800
C15 H15C 0.9800
C16 C21 1.401(3)
C16 C17 1.405(3)
C17 C18 1.392(3)
C17 C24 1.510(4)
C18 C19 1.393(4)
C18 H18 0.9500
C19 C20 1.392(3)
C19 C23 1.509(3)
C20 C21 1.398(3)
C20 H20 0.9500
C21 C22 1.505(3)
C22 H22A 0.9800
C22 H22B 0.9800
C22 H22C 0.9800
C23 H23A 0.9800
C23 H23B 0.9800
C23 H23C 0.9800
C24 H24A 0.9800
C24 H24B 0.9800
C24 H24C 0.9800
C25 C30 1.403(3)
C25 C26 1.413(3)
C26 C27 1.395(3)
C26 C40 1.495(3)
C27 C28 1.377(4)
C27 H27 0.9500
C28 C29 1.400(4)
C28 H28 0.9500
C29 C30 1.384(3)
C29 H29 0.9500
C30 C31 1.503(3)
C31 C36 1.392(3)
C31 C32 1.404(3)
C32 C33 1.400(3)
C32 C39 1.506(4)
C33 C34 1.389(4)
C33 H33 0.9500
C34 C35 1.388(4)
C34 C38 1.513(4)
C35 C36 1.391(4)
C35 H35 0.9500
C36 C37 1.513(4)
C37 H37A 0.9800
C37 H37B 0.9800
C37 H37C 0.9800
C38 H38A 0.9800
C38 H38B 0.9800
C38 H38C 0.9800
C39 H39A 0.9800
C39 H39B 0.9800
C39 H39C 0.9800
C40 C41 1.413(3)
C40 C45 1.424(4)
C41 C42 1.393(4)
C41 C48 1.515(4)
C42 C43 1.391(4)
C42 H42 0.9500
C43 C44 1.388(4)
C43 C47 1.512(4)
C44 C45 1.392(4)
C44 H44 0.9500
C45 C46 1.507(4)
C46 H46A 0.9800
C46 H46B 0.9800
C46 H46C 0.9800
C47 H47A 0.9800
C47 H47B 0.9800
C47 H47C 0.9800
C48 H48A 0.9800
C48 H48B 0.9800
C48 H48C 0.9800

loop_
_geom_torsion_atom_site_label_1
_geom_torsion_atom_site_label_2
_geom_torsion_atom_site_label_3
_geom_torsion_atom_site_label_4
_geom_torsion
O2 Co1 O1 C1 -112.09(19)
C40 Co1 O1 C1 150.90(18)
C7 Co1 O1 C1 4.33(18)
O1 Co1 O2 C25 -107.81(19)
C40 Co1 O2 C25 3.45(18)
C7 Co1 O2 C25 153.42(18)
Co1 O1 C1 C2 176.83(17)
Co1 O1 C1 C6 -4.2(3)
O1 C1 C2 C3 178.4(2)
C6 C1 C2 C3 -0.6(4)
O1 C1 C2 C16 0.0(3)
C6 C1 C2 C16 -178.9(2)
C1 C2 C3 C4 0.1(4)
C16 C2 C3 C4 178.4(2)
C2 C3 C4 C5 0.1(4)
C3 C4 C5 C6 0.1(4)
C4 C5 C6 C1 -0.5(4)
C4 C5 C6 C7 -178.7(2)
O1 C1 C6 C5 -178.1(2)
C2 C1 C6 C5 0.8(4)
O1 C1 C6 C7 0.0(4)
C2 C1 C6 C7 179.0(2)
C5 C6 C7 C12 77.3(3)
C1 C6 C7 C12 -100.9(3)
C5 C6 C7 C8 -101.1(3)
C1 C6 C7 C8 80.8(3)
C5 C6 C7 Co1 -179.2(2)
C1 C6 C7 Co1 2.6(2)
C12 C7 C8 C9 -1.9(4)
C6 C7 C8 C9 176.5(2)
Co1 C7 C8 C9 -92.0(2)
C12 C7 C8 C15 -179.0(2)
C6 C7 C8 C15 -0.6(4)
Co1 C7 C8 C15 90.9(2)
C7 C8 C9 C10 -1.3(4)
C15 C8 C9 C10 175.9(2)
C8 C9 C10 C11 2.5(4)
C8 C9 C10 C14 -177.3(3)
C9 C10 C11 C12 -0.7(4)
C14 C10 C11 C12 179.2(3)
C10 C11 C12 C7 -2.4(4)
C10 C11 C12 C13 178.8(3)
C8 C7 C12 C11 3.6(4)
C6 C7 C12 C11 -174.7(2)
Co1 C7 C12 C11 80.8(3)
C8 C7 C12 C13 -177.6(2)
C6 C7 C12 C13 4.0(4)
Co1 C7 C12 C13 -100.4(2)
C3 C2 C16 C21 107.0(3)
C1 C2 C16 C21 -74.7(3)
C3 C2 C16 C17 -76.1(3)
C1 C2 C16 C17 102.2(3)
C21 C16 C17 C18 -1.7(4)
C2 C16 C17 C18 -178.7(2)
C21 C16 C17 C24 175.9(2)
C2 C16 C17 C24 -1.0(4)
C16 C17 C18 C19 1.7(4)
C24 C17 C18 C19 -175.9(2)
C17 C18 C19 C20 0.1(4)
C17 C18 C19 C23 179.8(2)
C18 C19 C20 C21 -1.9(4)
C23 C19 C20 C21 178.3(2)
C19 C20 C21 C16 1.9(4)
C19 C20 C21 C22 -179.6(2)
C17 C16 C21 C20 -0.1(4)
C2 C16 C21 C20 176.9(2)
C17 C16 C21 C22 -178.6(2)
C2 C16 C21 C22 -1.6(4)
Co1 O2 C25 C30 176.98(18)
Co1 O2 C25 C26 -4.9(3)
O2 C25 C26 C27 -178.1(2)
C30 C25 C26 C27 0.0(4)
O2 C25 C26 C40 3.1(4)
C30 C25 C26 C40 -178.7(2)
C25 C26 C27 C28 0.5(4)
C40 C26 C27 C28 179.2(2)
C26 C27 C28 C29 -1.1(4)
C27 C28 C29 C30 1.2(4)
C28 C29 C30 C25 -0.7(4)
C28 C29 C30 C31 178.2(2)
O2 C25 C30 C29 178.2(2)
C26 C25 C30 C29 0.1(4)
O2 C25 C30 C31 -0.8(4)
C26 C25 C30 C31 -178.9(2)
C29 C30 C31 C36 -92.3(3)
C25 C30 C31 C36 86.6(3)
C29 C30 C31 C32 89.8(3)
C25 C30 C31 C32 -91.3(3)
C36 C31 C32 C33 1.3(4)
C30 C31 C32 C33 179.2(2)
C36 C31 C32 C39 -176.1(2)
C30 C31 C32 C39 1.8(4)
C31 C32 C33 C34 -0.9(4)
C39 C32 C33 C34 176.6(2)
C32 C33 C34 C35 -0.2(4)
C32 C33 C34 C38 178.3(2)
C33 C34 C35 C36 0.8(4)
C38 C34 C35 C36 -177.7(3)
C34 C35 C36 C31 -0.4(4)
C34 C35 C36 C37 178.5(3)
C32 C31 C36 C35 -0.8(4)
C30 C31 C36 C35 -178.7(2)
C32 C31 C36 C37 -179.6(2)
C30 C31 C36 C37 2.4(4)
C27 C26 C40 C41 -90.1(3)
C25 C26 C40 C41 88.7(3)
C27 C26 C40 C45 87.5(3)
C25 C26 C40 C45 -93.8(3)
C27 C26 C40 Co1 -179.1(2)
C25 C26 C40 Co1 -0.4(3)
C45 C40 C41 C42 -3.5(4)
C26 C40 C41 C42 174.0(2)
Co1 C40 C41 C42 -88.1(2)
C45 C40 C41 C48 175.8(2)
C26 C40 C41 C48 -6.6(4)
Co1 C40 C41 C48 91.2(2)
C40 C41 C42 C43 0.2(4)
C48 C41 C42 C43 -179.2(2)
C41 C42 C43 C44 3.0(4)
C41 C42 C43 C47 -177.5(2)
C42 C43 C44 C45 -2.8(4)
C47 C43 C44 C45 177.6(3)
C43 C44 C45 C40 -0.5(4)
C43 C44 C45 C46 -176.7(3)
C41 C40 C45 C44 3.7(4)
C26 C40 C45 C44 -173.9(2)
Co1 C40 C45 C44 86.1(2)
C41 C40 C45 C46 179.9(2)
C26 C40 C45 C46 2.4(4)
Co1 C40 C45 C46 -97.6(2)
